data_2312902
loop_
_publ_author_name
'Aziz, Fiza'
'Minikayev, Roman'
'Martin, Christine'
'Teisseyre, Henryk'
'Paszkowicz, Wojciech'

_publ_section_title
;
 Thermostructural and elastic properties of
 Ni<sub>3</sub>V<sub>2</sub>O<sub>8</sub>, exhibiting a kagome layer
 arrangement: experimental study in the range 15-1323&#x2005;K.
;
_journal_coeditor_code DK5145SUP1
_journal_issue 'Pt 4'
_journal_name_full 'Acta crystallographica Section B, Structural science, crystal engineering and materials'
_journal_page_first 399
_journal_page_last 409
_journal_paper_doi 10.1107/S2052520626004944
_journal_volume 82
_journal_year 2026
_chemical_formula_sum 'Ni3 O8 V2'
_chemical_formula_weight 405.9584
_chemical_name_mineral Ni3V2O8
_space_group_IT_number 64
_space_group_name_Hall '-C 2ac 2'
_space_group_name_H-M_alt 'C m c e'
_symmetry_cell_setting orthorhombic
_symmetry_space_group_name_Hall '-C 2ac 2'
_symmetry_space_group_name_H-M 'C m c e'
_cell_angle_alpha 90.00000
_cell_angle_beta 90.00000
_cell_angle_gamma 90.00000
_cell_formula_units_Z 4
_cell_length_a 5.92381(4)
_cell_length_b 11.37627(7)
_cell_length_c 8.23100(5)
_cell_measurement_temperature 100.000
_cell_volume 554.694(6)
_computing_structure_refinement FULLPROF
_diffrn_ambient_temperature 100
_diffrn_measurement_device_type 'XPert PRO'
_diffrn_radiation_type 'Cu K\a~1'
_diffrn_radiation_wavelength 1.540524
_exptl_crystal_density_diffrn 4.846
_exptl_crystal_description powder
_pd_meas_2theta_range_inc 0.007999
_pd_meas_2theta_range_max 120.00000
_pd_meas_2theta_range_min 10.00000
_pd_meas_number_of_points 13751
_pd_proc_2theta_range_inc 0.007999
_pd_proc_2theta_range_max 120.0000
_pd_proc_2theta_range_min 10.0000
_pd_proc_ls_prof_R_factor 12.5267
_pd_proc_ls_prof_wR_expected 8.6223
_pd_proc_ls_prof_wR_factor 18.6031
_pd_proc_wavelength 1.540524
_refine_ls_goodness_of_fit_all 3.40
_refine_ls_number_parameters 32
_refine_ls_number_reflns 239
_refine_ls_number_restraints 0
_refine_ls_R_I_factor 5.8533
_cod_data_source_file dk5145sup1.cif
_cod_data_source_block Ni3V2O8_8_1
_cod_original_cell_volume 554.695(6)
_cod_original_sg_symbol_Hall '-C 2bc 2'
_cod_original_sg_symbol_H-M 'C m c a'
_cod_database_code 2312902
_pd_proc_ls_prof_chi2 4.6551
_pd_proc_ls_prof_echi2 4.9256

loop_
_symmetry_equiv_pos_as_xyz
x,y,z
x+1/2,-y+1/2,-z
-x+1/2,y,-z+1/2
-x,-y+1/2,z+1/2
-x,-y,-z
-x+1/2,y+1/2,z
x+1/2,-y,z+1/2
x,y+1/2,-z+1/2
x+1/2,y+1/2,z
x,-y,-z
-x,y+1/2,-z+1/2
-x+1/2,-y,z+1/2
-x+1/2,-y+1/2,-z
-x,y,z
x,-y+1/2,z+1/2
x+1/2,y,-z+1/2

loop_
_atom_site_label
_atom_site_fract_x
_atom_site_fract_y
_atom_site_fract_z
_atom_site_U_iso_or_equiv
_atom_site_occupancy
_atom_site_adp_type
_atom_site_type_symbol
Ni1 0.00000 0.00000 0.00000 0.0175(4) 1.00000 Uiso NI
Ni2 0.25000 0.13014(9) 0.25000 0.0156(3) 1.00000 Uiso NI
V 0.00000 0.37613(10) 0.11930(14) 0.0164(3) 1.00000 Uiso V
O1 0.00000 0.2491(4) 0.2297(4) 0.0150(10) 1.00000 Uiso O
O2 0.00000 0.0010(4) 0.2439(5) 0.0184(10) 1.00000 Uiso O
O3 0.2686(5) 0.1193(2) -0.0002(3) 0.0178(7) 1.00000 Uiso O

loop_
_geom_angle_atom_site_label_1
_geom_angle_atom_site_label_2
_geom_angle_atom_site_label_3
_geom_angle
_geom_angle_site_symmetry_1
_geom_angle_site_symmetry_3
_geom_angle_publ_flag
O2 Ni1 O2 180.0(4) 1_555 5_555 ?
O2 Ni1 O3 89.8(2) 1_555 1_555 ?
O2 Ni1 O3 90.2(2) 1_555 5_555 ?
O2 Ni1 O3 90.2(2) 1_555 10_555 ?
O2 Ni1 O3 89.8(2) 1_555 14_555 ?
O2 Ni1 O3 90.2(2) 5_555 1_555 ?
O2 Ni1 O3 89.8(2) 5_555 5_555 ?
O2 Ni1 O3 89.8(2) 5_555 10_555 ?
O2 Ni1 O3 90.2(2) 5_555 14_555 ?
O3 Ni1 O3 180.0(2) 1_555 5_555 ?
O3 Ni1 O3 80.93(15) 1_555 10_555 ?
O3 Ni1 O3 99.1(2) 1_555 14_555 ?
O3 Ni1 O3 99.1(2) 5_555 10_555 ?
O3 Ni1 O3 80.93(15) 5_555 14_555 ?
O3 Ni1 O3 180.0(2) 10_555 14_555 ?
O1 Ni2 O1 95.52(13) 1_555 3_555 ?
O1 Ni2 O2 87.09(13) 1_555 1_555 ?
O1 Ni2 O2 175.9(3) 1_555 3_555 ?
O1 Ni2 O3 89.81(20) 1_555 1_555 ?
O1 Ni2 O3 94.8(2) 1_555 3_555 ?
O1 Ni2 O2 175.9(3) 3_555 1_555 ?
O1 Ni2 O2 87.09(13) 3_555 3_555 ?
O1 Ni2 O3 94.8(2) 3_555 1_555 ?
O1 Ni2 O3 89.81(20) 3_555 3_555 ?
O2 Ni2 O2 90.49(13) 1_555 3_555 ?
O2 Ni2 O3 88.4(2) 1_555 1_555 ?
O2 Ni2 O3 86.8(2) 1_555 3_555 ?
O2 Ni2 O3 86.8(2) 3_555 1_555 ?
O2 Ni2 O3 88.4(2) 3_555 3_555 ?
O3 Ni2 O3 173.2(2) 1_555 3_555 ?
O1 V O2 109.4(4) 1_555 8_555 ?
O1 V O3 109.6(3) 1_555 2_455 ?
O1 V O3 109.6(3) 1_555 13_555 ?
O2 V O3 109.7(3) 8_555 2_455 ?
O2 V O3 109.7(3) 8_555 13_555 ?
O3 V O3 108.8(3) 2_455 13_555 ?
Ni2 O1 Ni2 94.72(13) 1_555 14_555 ?
Ni2 O1 V 127.83(19) 1_555 1_555 ?
Ni2 O1 V 127.83(19) 14_555 1_555 ?
Ni1 O2 Ni2 91.61(15) 1_555 1_555 ?
Ni1 O2 Ni2 91.61(15) 1_555 14_555 ?
Ni1 O2 V 128.08(20) 1_555 8_545 ?
Ni2 O2 Ni2 90.43(13) 1_555 14_555 ?
Ni2 O2 V 122.47(18) 1_555 8_545 ?
Ni2 O2 V 122.47(18) 14_555 8_545 ?
Ni1 O3 Ni2 89.85(10) 1_555 1_555 ?
Ni1 O3 V 129.72(13) 1_555 2_555 ?
Ni2 O3 V 128.40(13) 1_555 2_555 ?

loop_
_geom_bond_atom_site_label_1
_geom_bond_atom_site_label_2
_geom_bond_distance
_geom_bond_site_symmetry_2
_geom_bond_publ_flag
Ni1 O2 2.008(4) 1_555 ?
Ni1 O2 2.008(4) 5_555 ?
Ni1 O3 2.091(3) 1_555 ?
Ni1 O3 2.091(3) 5_555 ?
Ni1 O3 2.091(3) 10_555 ?
Ni1 O3 2.091(3) 14_555 ?
Ni2 O1 2.013(3) 1_555 ?
Ni2 O1 2.013(3) 3_555 ?
Ni2 O2 2.087(3) 1_555 ?
Ni2 O2 2.087(3) 3_555 ?
Ni2 O3 2.066(2) 1_555 ?
Ni2 O3 2.066(2) 3_555 ?
V O1 1.707(4) 1_555 ?
V O2 1.813(5) 8_555 ?
V O3 1.686(3) 2_455 ?
V O3 1.686(3) 13_555 ?
O1 Ni2 2.013(3) 1_555 ?
O1 Ni2 2.013(3) 14_555 ?
O1 V 1.707(4) 1_555 ?
O2 Ni1 2.008(4) 1_555 ?
O2 Ni2 2.087(3) 1_555 ?
O2 Ni2 2.087(3) 14_555 ?
O2 V 1.813(5) 8_545 ?
O3 Ni1 2.091(3) 1_555 ?
O3 Ni2 2.066(2) 1_555 ?
O3 V 1.686(3) 2_555 ?
